data_4511845
loop_
_publ_author_name
'Nagarajan, V.'
'Pedireddi, Venkateswara Rao'

_publ_section_title
;
 Preparation of Multiple Cocrystals of Trithiocyanuric Acid with Some
 N-Donor Compounds
;
_journal_issue 9
_journal_name_full 'Crystal Growth &amp; Design'
_journal_page_first 4803
_journal_paper_doi 10.1021/cg500961n
_journal_volume 14
_journal_year 2014
_chemical_formula_moiety 'C3 H3 N3 S3, C10 H8 N2'
_chemical_formula_sum 'C13 H11 N5 S3'
_chemical_formula_weight 333.45
_chemical_name_systematic 'Trithiocyanuric acid+ 4,4'-bipyridine'
_space_group_IT_number 14
_symmetry_cell_setting monoclinic
_symmetry_space_group_name_Hall '-P 2ybc'
_symmetry_space_group_name_H-M 'P 1 21/c 1'
_atom_sites_solution_hydrogens geom
_atom_sites_solution_primary direct
_atom_sites_solution_secondary difmap
_audit_creation_method SHELXL-97
_cell_angle_alpha 90.00
_cell_angle_beta 91.51(0)
_cell_angle_gamma 90.00
_cell_formula_units_Z 4
_cell_length_a 8.879(1)
_cell_length_b 8.407(1)
_cell_length_c 20.279(1)
_cell_measurement_temperature 298(2)
_cell_volume 1513.2(3)
_computing_cell_refinement SMART
_computing_data_collection SMART
_computing_data_reduction SAINTPLUS
_computing_structure_refinement 'SHELXTL (Sheldrick, 1997)'
_computing_structure_solution 'SHELXTL (Sheldrick, 1990)'
_diffrn_ambient_temperature 296(2)
_diffrn_measured_fraction_theta_full 0.995
_diffrn_measured_fraction_theta_max 0.995
_diffrn_measurement_device_type 'Bruker, APEX CCD area detector'
_diffrn_measurement_method SMART
_diffrn_radiation_monochromator graphite
_diffrn_radiation_source 'fine-focus sealed tube'
_diffrn_radiation_type MoK\a
_diffrn_radiation_wavelength 0.71073
_diffrn_reflns_av_R_equivalents 0.0274
_diffrn_reflns_av_sigmaI/netI 0.0296
_diffrn_reflns_limit_h_max 11
_diffrn_reflns_limit_h_min -12
_diffrn_reflns_limit_k_max 11
_diffrn_reflns_limit_k_min -12
_diffrn_reflns_limit_l_max 28
_diffrn_reflns_limit_l_min -27
_diffrn_reflns_number 15190
_diffrn_reflns_theta_full 30.50
_diffrn_reflns_theta_max 30.50
_diffrn_reflns_theta_min 2.01
_exptl_absorpt_coefficient_mu 0.489
_exptl_absorpt_correction_type none
_exptl_crystal_colour Yellow
_exptl_crystal_density_diffrn 1.464
_exptl_crystal_density_method 'not measured'
_exptl_crystal_description Needles
_exptl_crystal_F_000 688
_exptl_crystal_size_max 0.28
_exptl_crystal_size_mid 0.20
_exptl_crystal_size_min 0.18
_refine_diff_density_max 0.346
_refine_diff_density_min -0.300
_refine_diff_density_rms 0.056
_refine_ls_extinction_method none
_refine_ls_goodness_of_fit_ref 1.031
_refine_ls_hydrogen_treatment constr
_refine_ls_matrix_type full
_refine_ls_number_parameters 190
_refine_ls_number_reflns 4582
_refine_ls_number_restraints 0
_refine_ls_restrained_S_all 1.031
_refine_ls_R_factor_all 0.0666
_refine_ls_R_factor_gt 0.0421
_refine_ls_shift/su_max 0.000
_refine_ls_shift/su_mean 0.000
_refine_ls_structure_factor_coef Fsqd
_refine_ls_weighting_details 'calc w=1/[\s^2^(Fo^2^)+(0.0562P)^2^+0.2517P] where P=(Fo^2^+2Fc^2^)/3'
_refine_ls_weighting_scheme calc
_refine_ls_wR_factor_gt 0.1059
_refine_ls_wR_factor_ref 0.1193
_reflns_number_gt 3167
_reflns_number_total 4582
_reflns_threshold_expression >2sigma(I)
_cod_data_source_file cg500961n_si_002.cif
_cod_data_source_block 1a'
_cod_depositor_comments
;
The following automatic conversions were performed:

'_symmetry_cell_setting' value 'Monoclinic' changed to 'monoclinic'
according to
/home/saulius/struct/COD-crude-data--automatic-downloads/rss-feeds/ACS/lib/dictionaries/cif_core.dic
dictionary named 'cif_core.dic' version 2.4.2 from 2011-04-26.

Automatic conversion script
Id: cif_fix_values 2281 2013-09-26 08:29:07Z andrius 

 Adding full bibliography for 4511844--4511849.cif.
;
_cod_original_sg_symbol_H-M P21/c
_cod_database_code 4511845

loop_
_symmetry_equiv_pos_as_xyz
'x, y, z'
'-x, y+1/2, -z+1/2'
'-x, -y, -z'
'x, -y-1/2, z-1/2'

loop_
_atom_site_label
_atom_site_type_symbol
_atom_site_fract_x
_atom_site_fract_y
_atom_site_fract_z
_atom_site_U_iso_or_equiv
_atom_site_adp_type
_atom_site_occupancy
_atom_site_symmetry_multiplicity
_atom_site_calc_flag
_atom_site_refinement_flags
S1 S 0.70335(5) -0.38524(6) 0.51064(3) 0.05786(16) Uani 1 1 d .
S2 S 0.31576(6) -0.39556(6) 0.31045(2) 0.05513(15) Uani 1 1 d .
S3 S 0.57407(6) 0.14621(6) 0.38235(3) 0.06149(17) Uani 1 1 d .
N1 N 0.62475(15) -0.12955(15) 0.44150(7) 0.0407(3) Uani 1 1 d .
H1A H 0.6848 -0.0777 0.4676 0.049 Uiso 1 1 calc R
N2 N 0.45507(15) -0.13403(15) 0.35239(6) 0.0404(3) Uani 1 1 d .
H2A H 0.4074 -0.0852 0.3210 0.048 Uiso 1 1 calc R
N3 N 0.51247(16) -0.36282(17) 0.40894(7) 0.0478(4) Uani 1 1 d .
H3A H 0.5012 -0.4636 0.4141 0.057 Uiso 1 1 calc R
N4 N 0.81367(16) 0.03825(18) 0.52897(7) 0.0479(4) Uani 1 1 d .
N5 N 1.28598(16) 0.47223(18) 0.75296(7) 0.0481(4) Uani 1 1 d .
C1 C 0.61007(17) -0.2874(2) 0.45152(8) 0.0417(4) Uani 1 1 d .
C2 C 0.55014(17) -0.04592(19) 0.39239(7) 0.0392(3) Uani 1 1 d .
C3 C 0.43085(17) -0.2922(2) 0.35875(7) 0.0398(3) Uani 1 1 d .
C4 C 0.8764(2) -0.0304(2) 0.58249(9) 0.0537(5) Uani 1 1 d .
H4B H 0.8559 -0.1371 0.5904 0.064 Uiso 1 1 calc R
C5 C 0.9705(2) 0.0502(2) 0.62668(9) 0.0502(4) Uani 1 1 d .
H5B H 1.0111 -0.0024 0.6634 0.060 Uiso 1 1 calc R
C6 C 1.00404(17) 0.2085(2) 0.61630(7) 0.0400(3) Uani 1 1 d .
C7 C 1.10152(17) 0.3009(2) 0.66343(7) 0.0394(3) Uani 1 1 d .
C8 C 1.1962(2) 0.2255(2) 0.70888(9) 0.0507(4) Uani 1 1 d .
H8A H 1.2001 0.1150 0.7104 0.061 Uiso 1 1 calc R
C9 C 1.2851(2) 0.3149(2) 0.75209(9) 0.0537(5) Uani 1 1 d .
H9A H 1.3477 0.2613 0.7822 0.064 Uiso 1 1 calc R
C10 C 0.8463(2) 0.1896(2) 0.51892(8) 0.0514(4) Uani 1 1 d .
H10A H 0.8040 0.2392 0.4819 0.062 Uiso 1 1 calc R
C11 C 0.93978(19) 0.2787(2) 0.56029(8) 0.0489(4) Uani 1 1 d .
H11A H 0.9594 0.3847 0.5507 0.059 Uiso 1 1 calc R
C12 C 1.1027(2) 0.4653(2) 0.66416(9) 0.0557(5) Uani 1 1 d .
H12A H 1.0415 0.5219 0.6346 0.067 Uiso 1 1 calc R
C13 C 1.1950(2) 0.5455(2) 0.70890(10) 0.0580(5) Uani 1 1 d .
H13A H 1.1939 0.6561 0.7084 0.070 Uiso 1 1 calc R

loop_
_atom_site_aniso_label
_atom_site_aniso_U_11
_atom_site_aniso_U_22
_atom_site_aniso_U_33
_atom_site_aniso_U_23
_atom_site_aniso_U_13
_atom_site_aniso_U_12
S1 0.0545(3) 0.0516(3) 0.0661(3) 0.0242(2) -0.0253(2) -0.0093(2)
S2 0.0580(3) 0.0479(3) 0.0582(3) -0.0053(2) -0.0210(2) -0.0075(2)
S3 0.0837(4) 0.0362(2) 0.0626(3) 0.0069(2) -0.0351(3) -0.0058(2)
N1 0.0443(7) 0.0380(7) 0.0391(7) 0.0047(5) -0.0137(6) -0.0034(6)
N2 0.0443(7) 0.0379(7) 0.0382(6) 0.0025(5) -0.0133(5) 0.0006(6)
N3 0.0514(8) 0.0358(7) 0.0551(8) 0.0112(6) -0.0179(7) -0.0088(6)
N4 0.0471(8) 0.0514(9) 0.0444(7) -0.0034(6) -0.0125(6) -0.0041(6)
N5 0.0503(8) 0.0492(9) 0.0441(7) -0.0061(6) -0.0126(6) -0.0028(6)
C1 0.0387(8) 0.0426(9) 0.0433(8) 0.0087(7) -0.0080(6) -0.0037(7)
C2 0.0433(8) 0.0372(8) 0.0366(7) 0.0010(6) -0.0085(6) 0.0000(6)
C3 0.0375(8) 0.0406(9) 0.0410(8) 0.0011(6) -0.0054(6) -0.0011(6)
C4 0.0631(11) 0.0478(11) 0.0493(10) 0.0009(8) -0.0161(8) -0.0099(8)
C5 0.0581(10) 0.0480(10) 0.0435(9) 0.0021(7) -0.0168(8) -0.0030(8)
C6 0.0376(8) 0.0448(9) 0.0371(7) -0.0050(7) -0.0072(6) 0.0019(7)
C7 0.0387(8) 0.0423(9) 0.0367(7) -0.0039(6) -0.0062(6) -0.0004(6)
C8 0.0583(10) 0.0420(10) 0.0507(9) -0.0037(8) -0.0203(8) 0.0027(8)
C9 0.0590(11) 0.0488(11) 0.0518(10) -0.0046(8) -0.0241(8) 0.0040(8)
C10 0.0558(10) 0.0526(11) 0.0447(9) 0.0002(8) -0.0193(8) -0.0016(8)
C11 0.0560(10) 0.0420(9) 0.0478(9) 0.0014(7) -0.0178(8) -0.0024(8)
C12 0.0656(12) 0.0456(10) 0.0545(10) 0.0020(8) -0.0265(9) -0.0001(8)
C13 0.0742(13) 0.0404(10) 0.0581(11) -0.0012(8) -0.0217(9) -0.0057(9)

loop_
_atom_type_symbol
_atom_type_description
_atom_type_scat_dispersion_real
_atom_type_scat_dispersion_imag
_atom_type_scat_source
C C 0.0033 0.0016 'International Tables Vol C Tables 4.2.6.8 and 6.1.1.4'
H H 0.0000 0.0000 'International Tables Vol C Tables 4.2.6.8 and 6.1.1.4'
N N 0.0061 0.0033 'International Tables Vol C Tables 4.2.6.8 and 6.1.1.4'
S S 0.1246 0.1234 'International Tables Vol C Tables 4.2.6.8 and 6.1.1.4'

loop_
_geom_angle_atom_site_label_1
_geom_angle_atom_site_label_2
_geom_angle_atom_site_label_3
_geom_angle
C1 N1 C2 124.43(13)
C1 N1 H1A 117.8
C2 N1 H1A 117.8
C3 N2 C2 124.80(13)
C3 N2 H2A 117.6
C2 N2 H2A 117.6
C1 N3 C3 125.75(14)
C1 N3 H3A 117.1
C3 N3 H3A 117.1
C10 N4 C4 116.87(14)
C9 N5 C13 116.62(14)
N1 C1 N3 115.12(13)
N1 C1 S1 123.27(12)
N3 C1 S1 121.61(13)
N2 C2 N1 115.42(14)
N2 C2 S3 122.49(11)
N1 C2 S3 122.09(11)
N2 C3 N3 114.47(13)
N2 C3 S2 124.04(11)
N3 C3 S2 121.49(13)
N4 C4 C5 123.01(18)
N4 C4 H4B 118.5
C5 C4 H4B 118.5
C6 C5 C4 120.09(16)
C6 C5 H5B 120.0
C4 C5 H5B 120.0
C5 C6 C11 116.62(14)
C5 C6 C7 121.89(14)
C11 C6 C7 121.48(15)
C12 C7 C8 116.49(14)
C12 C7 C6 122.13(14)
C8 C7 C6 121.38(16)
C7 C8 C9 119.92(17)
C7 C8 H8A 120.0
C9 C8 H8A 120.0
N5 C9 C8 123.62(15)
N5 C9 H9A 118.2
C8 C9 H9A 118.2
N4 C10 C11 123.89(15)
N4 C10 H10A 118.1
C11 C10 H10A 118.1
C10 C11 C6 119.52(17)
C10 C11 H11A 120.2
C6 C11 H11A 120.2
C13 C12 C7 119.94(16)
C13 C12 H12A 120.0
C7 C12 H12A 120.0
N5 C13 C12 123.40(18)
N5 C13 H13A 118.3
C12 C13 H13A 118.3

loop_
_geom_bond_atom_site_label_1
_geom_bond_atom_site_label_2
_geom_bond_distance
S1 C1 1.6577(15)
S2 C3 1.6448(15)
S3 C2 1.6426(17)
N1 C1 1.349(2)
N1 C2 1.3749(18)
N1 H1A 0.8600
N2 C3 1.354(2)
N2 C2 1.3722(19)
N2 H2A 0.8600
N3 C1 1.3636(19)
N3 C3 1.3691(19)
N3 H3A 0.8600
N4 C10 1.322(2)
N4 C4 1.338(2)
N5 C9 1.323(2)
N5 C13 1.339(2)
C4 C5 1.386(2)
C4 H4B 0.9300
C5 C6 1.382(2)
C5 H5B 0.9300
C6 C11 1.389(2)
C6 C7 1.491(2)
C7 C12 1.383(3)
C7 C8 1.384(2)
C8 C9 1.385(2)
C8 H8A 0.9300
C9 H9A 0.9300
C10 C11 1.384(2)
C10 H10A 0.9300
C11 H11A 0.9300
C12 C13 1.382(2)
C12 H12A 0.9300
C13 H13A 0.9300
